data_2004126
loop_
_publ_author_name
'Abboud, K. A.'
'Chou, L.-K.'
'Clevenger, M. B.'
'de Oliveira, G. F.'
'Talham, D. R.'

_publ_section_title
;
 Three BEDT-TTF Salts
;
_journal_issue 11
_journal_name_full 'Acta Crystallographica Section C'
_journal_page_first 2356
_journal_page_last 2362
_journal_paper_doi 10.1107/S0108270195005592
_journal_volume 51
_journal_year 1995
_chemical_formula_moiety 'C10 H8 S8 1+, P1 F6 1-, 0.5C4 H8 O1'
_chemical_formula_sum 'C12 H12 F6 O0.5 P S8'
_chemical_formula_weight 565.66
_chemical_name_systematic
;3,4;3',4'-Bis(ethylenedithio)-2,2',5,5'-tetrathiafulvalene
 Hexafluorophosphate
Tetrahydrofuran solvate
;
_space_group_IT_number 2
_symmetry_cell_setting triclinic
_symmetry_space_group_name_Hall '-P 1'
_symmetry_space_group_name_H-M 'P -1'
_atom_type_scat_source IntTabIV
_cell_angle_alpha 80.21(2)
_cell_angle_beta 85.31(2)
_cell_angle_gamma 81.69(2)
_cell_formula_units_Z 2
_cell_length_a 8.019(2)
_cell_length_b 9.889(2)
_cell_length_c 12.726(2)
_cell_measurement_reflns_used 32
_cell_measurement_temperature 298
_cell_measurement_theta_max 11
_cell_measurement_theta_min 10
_cell_volume 982.3(4)
_computing_cell_refinement 'SHELXS76 (Sheldrick, 1976)'
_computing_data_collection 'SHELXTL-Plus (Sheldrick, 1990)'
_computing_data_reduction SHELXTL-Plus
_computing_molecular_graphics SHELXTL-Plus
_computing_publication_material SHELXTL-Plus
_computing_structure_refinement SHELXTL-Plus
_computing_structure_solution SHELXTL-Plus
_diffrn_ambient_temperature 298
_diffrn_measurement_device 'Siemens P3m/V'
_diffrn_measurement_method \w
_diffrn_radiation_monochromator Graphite
_diffrn_radiation_source 'X-ray tube'
_diffrn_radiation_type MoK\a
_diffrn_radiation_wavelength 0.71073
_diffrn_reflns_av_R_equivalents 0.0453
_diffrn_reflns_limit_h_max 10
_diffrn_reflns_limit_h_min 0
_diffrn_reflns_limit_k_max 12
_diffrn_reflns_limit_k_min -12
_diffrn_reflns_limit_l_max 16
_diffrn_reflns_limit_l_min -16
_diffrn_reflns_number 4869
_diffrn_reflns_theta_max 27.5
_diffrn_reflns_theta_min 1.5
_diffrn_standards_decay_% 1
_diffrn_standards_interval_count 96
_diffrn_standards_number 4
_exptl_absorpt_coefficient_mu 1.05
_exptl_absorpt_correction_T_max 0.923
_exptl_absorpt_correction_T_min 0.848
_exptl_absorpt_correction_type analytical
_exptl_crystal_colour black
_exptl_crystal_density_diffrn 1.912
_exptl_crystal_description needles
_exptl_crystal_F_000 570
_exptl_crystal_size_max 0.40
_exptl_crystal_size_mid 0.14
_exptl_crystal_size_min 0.08
_refine_diff_density_max 0.54
_refine_diff_density_min -0.41
_refine_ls_extinction_method none
_refine_ls_goodness_of_fit_obs 1.57
_refine_ls_matrix_type full
_refine_ls_number_parameters 300
_refine_ls_number_reflns 2711
_refine_ls_R_factor_all 0.0891
_refine_ls_R_factor_obs 0.0453
_refine_ls_shift/esd_max 0.001
_refine_ls_shift/esd_mean 0.0002
_refine_ls_structure_factor_coef F
_refine_ls_weighting_details 'w = 1/[(\s^2^(F) + 0.0004F^2^]'
_refine_ls_weighting_scheme calc
_refine_ls_wR_factor_all 0.0638
_refine_ls_wR_factor_obs 0.0523
_reflns_number_observed 2711
_reflns_number_total 4543
_reflns_observed_criterion 'Inet > 2\s(Inet)'
_cod_data_source_file fg1017.cif
_cod_data_source_block 2
_cod_depositor_comments
;
The following automatic conversions were performed:

'_refine_ls_matrix_type' value 'Full' changed to 'full' according to
/home/saulius/struct/CIF-dictionaries/cif_core.dic dictionary named
'cif_core.dic' version 2.4.1 from 2010-06-29.

'_geom_bond_publ_flag'
value 'Yes' changed to 'yes' according to
/home/saulius/struct/CIF-dictionaries/cif_core.dic dictionary named
'cif_core.dic' version 2.4.1 from 2010-06-29 (27
times).

'_geom_bond_publ_flag' value 'No' changed to 'no' according
to /home/saulius/struct/CIF-dictionaries/cif_core.dic dictionary
named 'cif_core.dic' version 2.4.1 from 2010-06-29 (11
times).

'_geom_angle_publ_flag' value 'Yes' changed to 'yes'
according to /home/saulius/struct/CIF-dictionaries/cif_core.dic
dictionary named 'cif_core.dic' version 2.4.1 from 2010-06-29 (38
times).

'_geom_angle_publ_flag' value 'No' changed to 'no' according
to /home/saulius/struct/CIF-dictionaries/cif_core.dic dictionary
named 'cif_core.dic' version 2.4.1 from 2010-06-29 (20 times).

Automatic conversion script
Id: cif_fix_values 1715 2011-07-08 13:25:40Z adriana 

The following automatic conversions were performed:

'_refine_ls_weighting_scheme' value 'w = 1/[(\s^2^(F) + 0.0004F^2^]'
was changed to 'calc'. New tag '_refine_ls_weighting_details' was
created. The value of the new tag was set to 'w = 1/[(\s^2^(F) +
0.0004F^2^]'.

Automatic conversion script
Id: cif_fix_values 3143 2015-03-26 13:38:13Z robertas 
;
_cod_original_formula_sum 'C12 H12 O0.5 F6 P S8'
_cod_database_code 2004126

loop_
_symmetry_equiv_pos_as_xyz
x,y,z
-x,-y,-z

loop_
_atom_site_aniso_label
_atom_site_aniso_U_11
_atom_site_aniso_U_22
_atom_site_aniso_U_33
_atom_site_aniso_U_12
_atom_site_aniso_U_13
_atom_site_aniso_U_23
_atom_site_aniso_type_symbol
S3 0.0341(6) 0.0421(7) 0.0305(6) 0.0012(5) -0.0050(5) -0.0138(5) S
S4 0.0341(6) 0.0434(7) 0.0307(6) 0.0052(5) -0.0079(5) -0.0152(5) S
S9 0.0511(8) 0.0310(6) 0.0320(6) 0.0035(5) -0.0065(5) -0.0092(5) S
S10 0.0456(7) 0.0301(6) 0.0297(6) 0.0018(5) -0.0082(5) -0.0057(5) S
S11 0.0632(9) 0.0625(9) 0.0321(6) 0.0003(7) -0.0082(6) -0.0193(6) S
S12 0.0406(7) 0.0554(8) 0.0428(7) 0.0094(6) -0.0081(6) -0.0259(6) S
S17 0.0695(10) 0.0404(7) 0.0491(8) 0.0057(7) 0.0003(7) -0.0218(6) S
S18 0.0574(8) 0.0496(8) 0.0297(6) -0.0034(6) -0.0136(6) -0.0094(5) S
C1 0.034(2) 0.028(2) 0.027(2) -0.003(2) -0.005(2) -0.008(2) C
C2 0.030(2) 0.031(2) 0.030(2) -0.002(2) -0.001(2) -0.008(2) C
C5 0.037(3) 0.043(3) 0.025(2) -0.008(2) 0.004(2) -0.013(2) C
C6 0.031(2) 0.036(2) 0.030(2) -0.004(2) -0.003(2) -0.013(2) C
C7 0.042(3) 0.031(2) 0.032(2) -0.010(2) 0.006(2) -0.010(2) C
C8 0.037(2) 0.031(2) 0.027(2) -0.009(2) -0.001(2) -0.006(2) C
C13 0.101(11) 0.065(8) 0.037(8) -0.032(7) -0.011(7) -0.021(6) C
C13' 0.09(2) 0.045(12) 0.015(9) -0.007(10) 0.009(9) -0.007(8) C
C15 0.092(12) 0.044(7) 0.052(7) 0.006(7) -0.011(7) -0.034(5) C
C15' 0.07(2) 0.07(2) 0.049(14) -0.035(12) -0.004(12) -0.032(12) C
C14 0.061(7) 0.058(6) 0.024(4) -0.012(5) 0.003(4) -0.018(4) C
C14' 0.05(2) 0.08(2) 0.019(10) 0.00(2) 0.003(10) -0.015(13) C
C16 0.059(7) 0.057(6) 0.031(4) -0.014(5) 0.001(4) -0.011(4) C
C16' 0.04(2) 0.06(2) 0.053(12) -0.012(11) 0.004(10) -0.039(11) C
P 0.0449(8) 0.0497(8) 0.0476(8) -0.0117(6) -0.0028(6) -0.0176(6) P
F1 0.114(3) 0.052(2) 0.093(3) -0.014(2) -0.012(2) -0.026(2) F
F2 0.094(3) 0.051(2) 0.114(3) -0.002(2) 0.007(2) -0.025(2) F
F3 0.109(3) 0.135(4) 0.135(4) -0.008(3) -0.073(3) -0.037(3) F
F4 0.133(4) 0.115(4) 0.132(4) -0.073(3) 0.082(3) -0.052(3) F
F5 0.107(3) 0.096(3) 0.094(3) -0.007(2) -0.056(2) -0.028(2) F
F6 0.122(3) 0.099(3) 0.079(3) -0.044(3) 0.042(2) -0.031(2) F
C22 0.073(5) 0.087(5) 0.063(4) 0.002(4) -0.001(4) -0.010(4) C
C21 0.073(13) 0.047(9) 0.064(11) 0.023(8) 0.006(9) -0.016(7) C
C23 0.034(9) 0.08(2) 0.12(2) 0.007(10) 0.003(12) -0.021(11) C
O 0.068(6) 0.090(7) 0.094(7) -0.027(6) 0.016(5) -0.055(6) O

loop_
_atom_site_label
_atom_site_fract_x
_atom_site_fract_y
_atom_site_fract_z
_atom_site_U_iso_or_equiv
_atom_site_thermal_displace_type
_atom_site_type_symbol
S3 0.73517(14) 1.11194(12) 0.15623(9) 0.0351(4) Uani S
S4 0.79296(14) 0.96086(12) -0.05253(9) 0.0357(4) Uani S
S9 0.4813(2) 1.31718(12) 0.04806(9) 0.0382(4) Uani S
S10 0.5325(2) 1.16357(11) -0.15655(9) 0.0354(4) Uani S
S11 0.7045(2) 1.2338(2) 0.35502(10) 0.0518(5) Uani S
S12 0.8801(2) 0.81018(14) -0.23185(10) 0.0454(4) Uani S
S17 0.3971(2) 1.47592(13) 0.22376(11) 0.0528(5) Uani S
S18 0.5739(2) 1.06077(14) -0.36165(9) 0.0450(4) Uani S
C1 0.6213(5) 1.1690(4) 0.0449(3) 0.0292(14) Uani C
C2 0.6452(5) 1.1042(4) -0.0440(3) 0.0305(14) Uani C
C5 0.6364(6) 1.2400(5) 0.2275(3) 0.0340(15) Uani C
C6 0.7547(5) 0.9464(4) -0.1827(3) 0.0314(14) Uani C
C7 0.5182(6) 1.3343(4) 0.1777(3) 0.0344(15) Uani C
C8 0.6347(6) 1.0429(4) -0.2313(3) 0.0311(14) Uani C
C13 0.653(2) 1.414(2) 0.364(2) 0.064(5) Uani C
C13' 0.598(4) 1.379(3) 0.406(2) 0.050(8) Uani C
C15 0.476(3) 1.479(2) 0.3480(12) 0.061(5) Uani C
C15' 0.557(5) 1.505(3) 0.320(3) 0.057(10) Uani C
C14 0.804(2) 0.8183(14) -0.3589(8) 0.047(4) Uani C
C14' 0.862(4) 0.884(5) -0.383(2) 0.052(11) Uani C
C16 0.763(2) 0.9644(13) -0.4179(6) 0.048(4) Uani C
C16' 0.685(4) 0.919(3) -0.415(2) 0.047(9) Uani C
P 0.0501(2) 1.2792(2) 0.65694(11) 0.0457(5) Uani P
F1 0.0970(5) 1.1197(3) 0.6472(3) 0.084(2) Uani F
F2 0.0050(5) 1.4376(3) 0.6672(3) 0.086(2) Uani F
F3 -0.0804(6) 1.2914(5) 0.5690(4) 0.122(2) Uani F
F4 -0.0884(6) 1.2428(5) 0.7458(4) 0.122(2) Uani F
F5 0.1862(5) 1.2649(4) 0.7406(3) 0.095(2) Uani F
F6 0.1886(6) 1.3154(4) 0.5648(3) 0.097(2) Uani F
C22 0.9086(9) 0.5240(8) 0.0759(5) 0.076(3) Uani C
C21 1.033(4) 0.611(2) 0.050(2) 0.064(7) Uani C
C23 0.944(3) 0.423(3) -0.019(2) 0.079(10) Uani C
O 1.1740(12) 0.5409(10) -0.0121(8) 0.078(4) Uani O
H13a 0.7103 1.4618 0.3023 0.08 Uiso H
H13b 0.6933 1.4369 0.4264 0.08 Uiso H
H13c 0.6902 1.4140 0.4314 0.08 Uiso H
H13d 0.5223 1.3571 0.4670 0.08 Uiso H
H15a 0.4158 1.4168 0.3986 0.08 Uiso H
H15b 0.4510 1.5695 0.3675 0.08 Uiso H
H15c 0.4866 1.5607 0.3660 0.08 Uiso H
H15d 0.6398 1.5605 0.2847 0.08 Uiso H
H14a 0.7050 0.7732 -0.3518 0.08 Uiso H
H14b 0.8885 0.7684 -0.4011 0.08 Uiso H
H14c 0.9265 0.8222 -0.4265 0.08 Uiso H
H14d 0.9085 0.9698 -0.3968 0.08 Uiso H
H16a 0.8570 1.0138 -0.4164 0.08 Uiso H
H16b 0.7469 0.9607 -0.4913 0.08 Uiso H
H16c 0.6825 0.9391 -0.4916 0.08 Uiso H
H16d 0.6320 0.8377 -0.3905 0.08 Uiso H
H22a 0.9208 0.4560 0.1527 0.08 Uiso H
H22b 0.8076 0.6038 0.0774 0.08 Uiso H
H21a 1.0780 0.6203 0.1156 0.08 Uiso H
H21b 0.9908 0.7022 0.0144 0.08 Uiso H
H23a 0.8510 0.4275 -0.0625 0.08 Uiso H
H23b 0.9776 0.3292 0.0135 0.08 Uiso H

loop_
_geom_angle_atom_site_label_1
_geom_angle_atom_site_label_2
_geom_angle_atom_site_label_3
_geom_angle_site_symmetry_1
_geom_angle_site_symmetry_3
_geom_angle
_geom_angle_publ_flag
C1 S3 C5 . . 95.2(2) yes
C2 S4 C6 . . 95.8(2) yes
C1 S9 C7 . . 95.4(2) yes
C2 S10 C8 . . 96.1(2) yes
C5 S11 C13 . . 97.8(7) yes
C5 S11 C13' . . 107.6(9) yes
C6 S12 C14 . . 102.9(4) yes
C6 S12 C14' . . 97.1(12) yes
C7 S17 C15 . . 104.4(6) yes
C7 S17 C15' . . 96.6(9) yes
C8 S18 C16 . . 98.2(3) yes
C8 S18 C16' . . 106.1(9) yes
C2 C1 S3 . . 122.6(3) yes
C2 C1 S9 . . 121.5(3) yes
S3 C1 S9 . . 115.9(3) yes
S4 C2 S10 . . 115.0(3) yes
S4 C2 C1 . . 122.6(3) yes
S10 C2 C1 . . 122.4(3) yes
C7 C5 S3 . . 116.7(3) yes
C7 C5 S11 . . 127.0(4) yes
S3 C5 S11 . . 116.3(2) yes
C8 C6 S4 . . 116.4(3) yes
C8 C6 S12 . . 129.5(4) yes
S4 C6 S12 . . 114.1(2) yes
S9 C7 S17 . . 114.3(2) yes
S9 C7 C5 . . 116.7(3) yes
S17 C7 C5 . . 129.1(4) yes
S10 C8 S18 . . 115.8(2) yes
S10 C8 C6 . . 116.7(3) yes
S18 C8 C6 . . 127.5(3) yes
C15 C13 S11 . . 118.1(13) yes
C15' C13' S11 . . 114.(2) yes
S17 C15 C13 . . 116.4(13) yes
S17 C15' C13' . . 113.(2) yes
C16 C14 S12 . . 113.0(10) yes
C16' C14' S12 . . 113.(2) yes
S18 C16 C14 . . 113.6(8) yes
S18 C16' C14' . . 114.(3) yes
F1 P F2 . . 179.5(3) no
F1 P F3 . . 88.3(2) no
F1 P F4 . . 90.1(2) no
F1 P F5 . . 90.3(2) no
F1 P F6 . . 89.4(2) no
F2 P F3 . . 92.2(2) no
F2 P F4 . . 90.0(2) no
F2 P F5 . . 89.1(2) no
F2 P F6 . . 90.5(2) no
F3 P F4 . . 90.4(3) no
F3 P F5 . . 177.4(2) no
F3 P F6 . . 88.5(2) no
F4 P F5 . . 91.9(2) no
F4 P F6 . . 178.8(3) no
F5 P F6 . . 89.3(2) no
C21 C22 C23 . . 102.7(14) no
C23 C22 O 2_765 2_765 110.9(13) no
O C21 C22 . . 108.(2) no
C22 C23 C22 . 2_765 100.(2) no
C22 O C21 2_765 . 102.7(13) no

loop_
_geom_bond_atom_site_label_1
_geom_bond_atom_site_label_2
_geom_bond_site_symmetry_1
_geom_bond_distance
_geom_bond_publ_flag
C1 S3 . 1.718(4) yes
C5 S3 . 1.742(5) yes
C2 S4 . 1.724(4) yes
C6 S4 . 1.742(5) yes
C1 S9 . 1.717(4) yes
C7 S9 . 1.740(5) yes
C2 S10 . 1.728(4) yes
C8 S10 . 1.725(4) yes
C5 S11 . 1.743(5) yes
C13 S11 . 1.79(2) yes
C13' S11 . 1.76(3) yes
C6 S12 . 1.735(4) yes
C14 S12 . 1.759(12) yes
C14' S12 . 1.95(2) yes
C7 S17 . 1.744(5) yes
C15 S17 . 1.76(2) yes
C15' S17 . 1.93(4) yes
C8 S18 . 1.741(4) yes
C16 S18 . 1.830(10) yes
C16' S18 . 1.76(3) yes
C2 C1 . 1.379(6) yes
C7 C5 . 1.346(6) yes
C8 C6 . 1.360(6) yes
C15 C13 . 1.48(3) yes
C15' C13' . 1.53(4) yes
C16 C14 . 1.51(2) yes
C16' C14' . 1.48(5) yes
F1 P . 1.591(4) no
F2 P . 1.581(4) no
F3 P . 1.572(5) no
F4 P . 1.554(5) no
F5 P . 1.562(4) no
F6 P . 1.580(4) no
C21 C22 . 1.40(3) no
C23 C22 . 1.67(3) no
C23 C22 2_765 1.45(2) no
O C22 2_765 1.380(10) no
O C21 . 1.48(3) no
